data_7105611
loop_
_publ_author_name
'Chen, Mujuan'
'Han, Shujuan'
'Jiang, Lasheng'
'Zhou, Songgen'
'Jiang, Fei'
'Xu, Zhikai'
'Liang, Jidong'
'Zhang, Suhui'

_publ_section_title
;
 New switchable [2]pseudorotaxanes formed by pyridine N-oxide
 derivatives with diamide-based macrocycles.
;
_journal_issue 22
_journal_name_full 'Chemical communications (Cambridge, England)'
_journal_page_first 3932
_journal_page_last 3934
_journal_paper_doi 10.1039/c003118f
_journal_volume 46
_journal_year 2010
_chemical_formula_sum 'C27 H29 N3 O6'
_chemical_formula_weight 491.53
_chemical_name_systematic
;
?
;
_space_group_IT_number 14
_symmetry_cell_setting monoclinic
_symmetry_space_group_name_Hall '-P 2ybc'
_symmetry_space_group_name_H-M 'P 1 21/c 1'
_atom_sites_solution_hydrogens geom
_atom_sites_solution_primary direct
_atom_sites_solution_secondary difmap
_audit_creation_method SHELXL-97
_cell_angle_alpha 90.00
_cell_angle_beta 93.946(2)
_cell_angle_gamma 90.00
_cell_formula_units_Z 4
_cell_length_a 12.3749(14)
_cell_length_b 21.444(2)
_cell_length_c 9.7237(11)
_cell_measurement_reflns_used 2039
_cell_measurement_temperature 298(2)
_cell_measurement_theta_max 20.94
_cell_measurement_theta_min 2.30
_cell_volume 2574.2(5)
_computing_cell_refinement 'APEX-II (Bruker, 2004)'
_computing_data_collection 'APEX-II (Bruker, 2004)'
_computing_data_reduction 'APEX-II (Bruker, 2004)'
_computing_molecular_graphics 'SHELXTL-XP (Bruker, 2004)'
_computing_publication_material SHELXL-97
_computing_structure_refinement 'SHELXL-97 (Sheldrick, 1997)'
_computing_structure_solution 'SHELXS-97 (Sheldrick, 1997)'
_diffrn_ambient_temperature 298(2)
_diffrn_measured_fraction_theta_full 0.997
_diffrn_measured_fraction_theta_max 0.997
_diffrn_measurement_device_type 'CCD area detector'
_diffrn_measurement_method 'phi and omega scans'
_diffrn_radiation_monochromator graphite
_diffrn_radiation_source 'sealed tube'
_diffrn_radiation_type MoK\a
_diffrn_radiation_wavelength 0.71073
_diffrn_reflns_av_R_equivalents 0.0382
_diffrn_reflns_av_sigmaI/netI 0.0449
_diffrn_reflns_limit_h_max 14
_diffrn_reflns_limit_h_min -9
_diffrn_reflns_limit_k_max 25
_diffrn_reflns_limit_k_min -25
_diffrn_reflns_limit_l_max 11
_diffrn_reflns_limit_l_min -11
_diffrn_reflns_number 13253
_diffrn_reflns_theta_full 25.20
_diffrn_reflns_theta_max 25.20
_diffrn_reflns_theta_min 1.65
_exptl_absorpt_coefficient_mu 0.090
_exptl_absorpt_correction_type none
_exptl_crystal_colour colourless
_exptl_crystal_density_diffrn 1.268
_exptl_crystal_density_method 'not measured'
_exptl_crystal_description block
_exptl_crystal_F_000 1040
_exptl_crystal_size_max 0.24
_exptl_crystal_size_mid 0.22
_exptl_crystal_size_min 0.21
_refine_diff_density_max 0.219
_refine_diff_density_min -0.176
_refine_diff_density_rms 0.035
_refine_ls_extinction_method none
_refine_ls_goodness_of_fit_ref 1.027
_refine_ls_hydrogen_treatment constr
_refine_ls_matrix_type full
_refine_ls_number_parameters 325
_refine_ls_number_reflns 4635
_refine_ls_number_restraints 0
_refine_ls_restrained_S_all 1.027
_refine_ls_R_factor_all 0.0897
_refine_ls_R_factor_gt 0.0465
_refine_ls_shift/su_max 0.000
_refine_ls_shift/su_mean 0.000
_refine_ls_structure_factor_coef Fsqd
_refine_ls_weighting_details 'calc w=1/[\s^2^(Fo^2^)+(0.0490P)^2^+0.2970P] where P=(Fo^2^+2Fc^2^)/3'
_refine_ls_weighting_scheme calc
_refine_ls_wR_factor_gt 0.1024
_refine_ls_wR_factor_ref 0.1223
_reflns_number_gt 2747
_reflns_number_total 4635
_reflns_threshold_expression >2sigma(I)
_cod_data_source_file c003118f.txt
_cod_data_source_block a
_cod_depositor_comments
;
The following automatic conversions were performed:
'_symmetry_cell_setting' value 'Monoclinic' changed to 'monoclinic'
according to '/home/saulius/struct/CIF-dictionaries/cif_core.dic'
dictionary named 'cif_core.dic' version 2.4.1 from 2010-06-29.

Automatic conversion script
Id: cif_fix_enum 1527 2010-12-29 10:47:43Z saulius 
;
_cod_original_sg_symbol_H-M P2(1)/c
_cod_database_code 7105611

loop_
_symmetry_equiv_pos_as_xyz
'x, y, z'
'-x, y+1/2, -z+1/2'
'-x, -y, -z'
'x, -y-1/2, z-1/2'

loop_
_atom_site_label
_atom_site_type_symbol
_atom_site_fract_x
_atom_site_fract_y
_atom_site_fract_z
_atom_site_U_iso_or_equiv
_atom_site_adp_type
_atom_site_occupancy
_atom_site_symmetry_multiplicity
_atom_site_calc_flag
_atom_site_refinement_flags
_atom_site_disorder_assembly
_atom_site_disorder_group
C1 C 0.1231(2) 0.32738(10) 0.5904(2) 0.0543(6) Uani 1 1 d . . .
C2 C 0.0606(2) 0.29868(12) 0.6846(3) 0.0729(8) Uani 1 1 d . . .
H2 H 0.0925 0.2883 0.7710 0.088 Uiso 1 1 calc R . .
C3 C -0.0470(2) 0.28495(13) 0.6549(3) 0.0779(8) Uani 1 1 d . . .
H3 H -0.0868 0.2655 0.7202 0.093 Uiso 1 1 calc R . .
C4 C -0.0952(2) 0.30021(11) 0.5278(3) 0.0661(7) Uani 1 1 d . . .
C5 C -0.0364(3) 0.33180(11) 0.4348(3) 0.0692(8) Uani 1 1 d . . .
H5 H -0.0697 0.3445 0.3508 0.083 Uiso 1 1 calc R . .
C6 C 0.0712(2) 0.34468(11) 0.4656(2) 0.0643(7) Uani 1 1 d . . .
H6 H 0.1101 0.3655 0.4012 0.077 Uiso 1 1 calc R . .
C7 C 0.15004(19) -0.04494(10) 0.3545(2) 0.0503(6) Uani 1 1 d . . .
C8 C 0.0626(2) -0.07341(10) 0.4101(2) 0.0580(6) Uani 1 1 d . . .
H8 H 0.0749 -0.1027 0.4800 0.070 Uiso 1 1 calc R . .
C9 C -0.0425(2) -0.05935(11) 0.3641(2) 0.0597(6) Uani 1 1 d . . .
H9 H -0.1001 -0.0790 0.4029 0.072 Uiso 1 1 calc R . .
C10 C -0.0620(2) -0.01600(10) 0.2604(2) 0.0506(6) Uani 1 1 d . . .
C11 C 0.0241(2) 0.01265(11) 0.2043(2) 0.0606(7) Uani 1 1 d . . .
H11 H 0.0120 0.0419 0.1344 0.073 Uiso 1 1 calc R . .
C12 C 0.1279(2) -0.00209(11) 0.2518(2) 0.0584(6) Uani 1 1 d . . .
H12 H 0.1853 0.0177 0.2129 0.070 Uiso 1 1 calc R . .
C13 C -0.1896(2) 0.04190(14) 0.1154(2) 0.0747(8) Uani 1 1 d . . .
H13A H -0.1638 0.0275 0.0289 0.090 Uiso 1 1 calc R . .
H13B H -0.1515 0.0801 0.1416 0.090 Uiso 1 1 calc R . .
C14 C -0.3070(2) 0.05395(16) 0.0983(3) 0.0852(9) Uani 1 1 d . . .
H14A H -0.3229 0.0823 0.0219 0.102 Uiso 1 1 calc R . .
H14B H -0.3458 0.0153 0.0789 0.102 Uiso 1 1 calc R . .
C15 C -0.4243(2) 0.12280(12) 0.2058(3) 0.0744(8) Uani 1 1 d . . .
H15A H -0.4904 0.1012 0.1746 0.089 Uiso 1 1 calc R . .
H15B H -0.4088 0.1536 0.1369 0.089 Uiso 1 1 calc R . .
C16 C -0.4392(2) 0.15404(13) 0.3384(3) 0.0771(8) Uani 1 1 d . . .
H16A H -0.5010 0.1819 0.3282 0.093 Uiso 1 1 calc R . .
H16B H -0.4536 0.1231 0.4076 0.093 Uiso 1 1 calc R . .
C17 C -0.3601(2) 0.22447(15) 0.4995(3) 0.0948(10) Uani 1 1 d . . .
H17A H -0.4013 0.2009 0.5630 0.114 Uiso 1 1 calc R . .
H17B H -0.4009 0.2617 0.4733 0.114 Uiso 1 1 calc R . .
C18 C -0.2540(2) 0.24249(13) 0.5689(3) 0.0801(8) Uani 1 1 d . . .
H18A H -0.2650 0.2607 0.6582 0.096 Uiso 1 1 calc R . .
H18B H -0.2088 0.2058 0.5834 0.096 Uiso 1 1 calc R . .
C19 C 0.2423(2) 0.33601(10) 0.6207(2) 0.0595(7) Uani 1 1 d . . .
H19A H 0.2701 0.3639 0.5529 0.071 Uiso 1 1 calc R . .
H19B H 0.2556 0.3550 0.7108 0.071 Uiso 1 1 calc R . .
C20 C 0.32331(18) 0.24298(10) 0.7299(2) 0.0472(6) Uani 1 1 d . . .
C21 C 0.34717(17) 0.04015(10) 0.4763(2) 0.0449(5) Uani 1 1 d . . .
C22 C 0.26451(19) -0.05932(10) 0.4044(3) 0.0616(7) Uani 1 1 d . . .
H22A H 0.2674 -0.1011 0.4426 0.074 Uiso 1 1 calc R . .
H22B H 0.3094 -0.0586 0.3265 0.074 Uiso 1 1 calc R . .
C23 C 0.34084(16) 0.14160(9) 0.59824(19) 0.0418(5) Uani 1 1 d . . .
H23 H 0.2979 0.1570 0.5236 0.050 Uiso 1 1 calc R . .
C24 C 0.44670(19) 0.06114(11) 0.7076(2) 0.0585(6) Uani 1 1 d . . .
H24 H 0.4738 0.0207 0.7055 0.070 Uiso 1 1 calc R . .
C25 C 0.43307(19) 0.15321(12) 0.8176(2) 0.0599(7) Uani 1 1 d . . .
H25 H 0.4492 0.1778 0.8950 0.072 Uiso 1 1 calc R . .
C26 C 0.36676(16) 0.17889(9) 0.7115(2) 0.0428(5) Uani 1 1 d . . .
C27 C 0.37922(16) 0.08121(10) 0.5967(2) 0.0420(5) Uani 1 1 d . . .
N1 N 0.30902(15) -0.01572(8) 0.50859(18) 0.0543(5) Uani 1 1 d . . .
H1 H 0.3107 -0.0264 0.5939 0.065 Uiso 1 1 calc R . .
N2 N 0.29881(15) 0.27652(8) 0.61777(17) 0.0522(5) Uani 1 1 d . . .
H2A H 0.3171 0.2625 0.5398 0.063 Uiso 1 1 calc R . .
N3 N 0.47516(17) 0.09648(10) 0.8174(2) 0.0702(6) Uani 1 1 d . . .
O1 O -0.16888(13) -0.00458(8) 0.22005(17) 0.0651(5) Uani 1 1 d . . .
O2 O -0.33926(14) 0.08038(9) 0.22119(17) 0.0799(6) Uani 1 1 d . . .
O3 O -0.34573(14) 0.18814(9) 0.3811(2) 0.0782(5) Uani 1 1 d . . .
O4 O -0.20127(16) 0.28644(8) 0.4864(2) 0.0847(6) Uani 1 1 d . . .
O5 O 0.31192(14) 0.26331(7) 0.84691(14) 0.0652(5) Uani 1 1 d . . .
O6 O 0.35448(13) 0.05808(7) 0.35787(15) 0.0608(4) Uani 1 1 d . . .

loop_
_atom_site_aniso_label
_atom_site_aniso_U_11
_atom_site_aniso_U_22
_atom_site_aniso_U_33
_atom_site_aniso_U_23
_atom_site_aniso_U_13
_atom_site_aniso_U_12
C1 0.0848(19) 0.0383(12) 0.0396(13) 0.0007(10) 0.0030(12) 0.0028(12)
C2 0.088(2) 0.0795(19) 0.0494(16) 0.0166(14) -0.0076(14) -0.0064(16)
C3 0.089(2) 0.0787(19) 0.0646(18) 0.0233(15) -0.0054(15) -0.0046(16)
C4 0.082(2) 0.0466(14) 0.0669(18) -0.0016(13) -0.0150(15) 0.0054(13)
C5 0.107(2) 0.0521(15) 0.0457(15) 0.0031(12) -0.0129(15) 0.0111(15)
C6 0.101(2) 0.0469(15) 0.0449(15) 0.0018(11) 0.0005(14) 0.0053(14)
C7 0.0620(16) 0.0391(12) 0.0494(13) -0.0099(11) 0.0019(12) -0.0030(11)
C8 0.0758(19) 0.0452(14) 0.0534(15) 0.0010(11) 0.0062(13) 0.0014(13)
C9 0.0674(18) 0.0504(14) 0.0632(16) 0.0006(12) 0.0187(13) -0.0059(12)
C10 0.0544(16) 0.0513(14) 0.0463(13) -0.0083(11) 0.0056(11) -0.0029(12)
C11 0.0642(18) 0.0679(17) 0.0494(14) 0.0087(12) 0.0008(13) -0.0113(13)
C12 0.0577(17) 0.0662(16) 0.0509(14) 0.0035(12) 0.0021(12) -0.0131(12)
C13 0.075(2) 0.103(2) 0.0470(15) 0.0124(15) 0.0067(13) 0.0076(15)
C14 0.079(2) 0.126(3) 0.0509(17) 0.0075(17) 0.0021(15) 0.0117(18)
C15 0.0658(19) 0.0661(18) 0.088(2) 0.0162(16) -0.0191(15) 0.0020(14)
C16 0.0502(17) 0.0689(18) 0.111(2) -0.0006(17) -0.0061(15) 0.0068(13)
C17 0.072(2) 0.100(2) 0.112(3) -0.022(2) 0.0018(18) 0.0174(17)
C18 0.074(2) 0.073(2) 0.092(2) -0.0105(17) -0.0010(17) 0.0103(15)
C19 0.091(2) 0.0406(13) 0.0466(14) -0.0024(11) 0.0055(13) -0.0039(12)
C20 0.0645(16) 0.0457(13) 0.0315(12) -0.0033(10) 0.0032(10) -0.0143(11)
C21 0.0479(14) 0.0424(13) 0.0441(13) -0.0009(10) 0.0002(10) 0.0039(10)
C22 0.0717(18) 0.0423(13) 0.0691(16) -0.0089(12) -0.0073(13) -0.0009(11)
C23 0.0463(13) 0.0471(13) 0.0318(11) 0.0036(9) 0.0011(9) -0.0056(10)
C24 0.0555(16) 0.0571(15) 0.0613(16) 0.0037(12) -0.0079(12) 0.0045(12)
C25 0.0682(17) 0.0634(17) 0.0459(14) -0.0052(12) -0.0126(12) -0.0071(13)
C26 0.0488(14) 0.0470(13) 0.0325(11) 0.0001(9) 0.0020(10) -0.0098(10)
C27 0.0424(13) 0.0446(13) 0.0390(12) 0.0016(10) 0.0013(10) -0.0049(10)
N1 0.0731(14) 0.0428(11) 0.0454(11) 0.0030(9) -0.0072(9) -0.0085(9)
N2 0.0808(14) 0.0444(11) 0.0320(10) -0.0042(8) 0.0082(9) 0.0006(9)
N3 0.0744(15) 0.0694(15) 0.0625(14) -0.0040(11) -0.0263(11) 0.0062(11)
O1 0.0598(12) 0.0708(11) 0.0654(11) 0.0038(9) 0.0097(9) -0.0011(8)
O2 0.0828(13) 0.1040(15) 0.0535(11) 0.0163(10) 0.0081(9) 0.0356(11)
O3 0.0664(12) 0.0803(13) 0.0881(14) -0.0084(11) 0.0078(10) -0.0107(10)
O4 0.0951(15) 0.0589(12) 0.0957(15) 0.0081(10) -0.0248(12) 0.0060(10)
O5 0.1133(15) 0.0529(10) 0.0298(9) -0.0055(7) 0.0084(8) -0.0061(9)
O6 0.0823(12) 0.0576(10) 0.0425(9) 0.0000(8) 0.0053(8) -0.0114(8)

loop_
_atom_type_symbol
_atom_type_description
_atom_type_scat_dispersion_real
_atom_type_scat_dispersion_imag
_atom_type_scat_source
C C 0.0033 0.0016 'International Tables Vol C Tables 4.2.6.8 and 6.1.1.4'
H H 0.0000 0.0000 'International Tables Vol C Tables 4.2.6.8 and 6.1.1.4'
N N 0.0061 0.0033 'International Tables Vol C Tables 4.2.6.8 and 6.1.1.4'
O O 0.0106 0.0060 'International Tables Vol C Tables 4.2.6.8 and 6.1.1.4'

loop_
_geom_angle_atom_site_label_1
_geom_angle_atom_site_label_2
_geom_angle_atom_site_label_3
_geom_angle
_geom_angle_site_symmetry_1
_geom_angle_site_symmetry_3
_geom_angle_publ_flag
C2 C1 C6 117.0(2) . . ?
C2 C1 C19 120.9(2) . . ?
C6 C1 C19 122.1(2) . . ?
C3 C2 C1 122.2(2) . . ?
C3 C2 H2 118.9 . . ?
C1 C2 H2 118.9 . . ?
C4 C3 C2 119.5(3) . . ?
C4 C3 H3 120.2 . . ?
C2 C3 H3 120.2 . . ?
C3 C4 C5 119.4(3) . . ?
C3 C4 O4 123.9(3) . . ?
C5 C4 O4 116.7(2) . . ?
C6 C5 C4 120.3(2) . . ?
C6 C5 H5 119.9 . . ?
C4 C5 H5 119.9 . . ?
C5 C6 C1 121.5(2) . . ?
C5 C6 H6 119.3 . . ?
C1 C6 H6 119.3 . . ?
C12 C7 C8 117.2(2) . . ?
C12 C7 C22 120.7(2) . . ?
C8 C7 C22 122.0(2) . . ?
C9 C8 C7 121.5(2) . . ?
C9 C8 H8 119.3 . . ?
C7 C8 H8 119.3 . . ?
C8 C9 C10 119.8(2) . . ?
C8 C9 H9 120.1 . . ?
C10 C9 H9 120.1 . . ?
C11 C10 O1 124.3(2) . . ?
C11 C10 C9 119.3(2) . . ?
O1 C10 C9 116.4(2) . . ?
C12 C11 C10 119.8(2) . . ?
C12 C11 H11 120.1 . . ?
C10 C11 H11 120.1 . . ?
C7 C12 C11 122.4(2) . . ?
C7 C12 H12 118.8 . . ?
C11 C12 H12 118.8 . . ?
O1 C13 C14 109.2(2) . . ?
O1 C13 H13A 109.8 . . ?
C14 C13 H13A 109.8 . . ?
O1 C13 H13B 109.8 . . ?
C14 C13 H13B 109.8 . . ?
H13A C13 H13B 108.3 . . ?
O2 C14 C13 108.1(2) . . ?
O2 C14 H14A 110.1 . . ?
C13 C14 H14A 110.1 . . ?
O2 C14 H14B 110.1 . . ?
C13 C14 H14B 110.1 . . ?
H14A C14 H14B 108.4 . . ?
O2 C15 C16 110.0(2) . . ?
O2 C15 H15A 109.7 . . ?
C16 C15 H15A 109.7 . . ?
O2 C15 H15B 109.7 . . ?
C16 C15 H15B 109.7 . . ?
H15A C15 H15B 108.2 . . ?
O3 C16 C15 110.1(2) . . ?
O3 C16 H16A 109.6 . . ?
C15 C16 H16A 109.6 . . ?
O3 C16 H16B 109.6 . . ?
C15 C16 H16B 109.6 . . ?
H16A C16 H16B 108.1 . . ?
O3 C17 C18 111.0(2) . . ?
O3 C17 H17A 109.4 . . ?
C18 C17 H17A 109.4 . . ?
O3 C17 H17B 109.4 . . ?
C18 C17 H17B 109.4 . . ?
H17A C17 H17B 108.0 . . ?
O4 C18 C17 109.9(2) . . ?
O4 C18 H18A 109.7 . . ?
C17 C18 H18A 109.7 . . ?
O4 C18 H18B 109.7 . . ?
C17 C18 H18B 109.7 . . ?
H18A C18 H18B 108.2 . . ?
N2 C19 C1 110.87(18) . . ?
N2 C19 H19A 109.5 . . ?
C1 C19 H19A 109.5 . . ?
N2 C19 H19B 109.5 . . ?
C1 C19 H19B 109.5 . . ?
H19A C19 H19B 108.1 . . ?
O5 C20 N2 122.2(2) . . ?
O5 C20 C26 120.04(19) . . ?
N2 C20 C26 117.78(18) . . ?
O6 C21 N1 123.7(2) . . ?
O6 C21 C27 121.26(19) . . ?
N1 C21 C27 115.03(19) . . ?
N1 C22 C7 113.36(18) . . ?
N1 C22 H22A 108.9 . . ?
C7 C22 H22A 108.9 . . ?
N1 C22 H22B 108.9 . . ?
C7 C22 H22B 108.9 . . ?
H22A C22 H22B 107.7 . . ?
C27 C23 C26 119.38(18) . . ?
C27 C23 H23 120.3 . . ?
C26 C23 H23 120.3 . . ?
N3 C24 C27 123.8(2) . . ?
N3 C24 H24 118.1 . . ?
C27 C24 H24 118.1 . . ?
N3 C25 C26 125.2(2) . . ?
N3 C25 H25 117.4 . . ?
C26 C25 H25 117.4 . . ?
C23 C26 C25 117.1(2) . . ?
C23 C26 C20 124.30(18) . . ?
C25 C26 C20 118.47(19) . . ?
C23 C27 C24 118.20(19) . . ?
C23 C27 C21 119.17(18) . . ?
C24 C27 C21 122.62(19) . . ?
C21 N1 C22 122.36(18) . . ?
C21 N1 H1 118.8 . . ?
C22 N1 H1 118.8 . . ?
C20 N2 C19 122.89(18) . . ?
C20 N2 H2A 118.6 . . ?
C19 N2 H2A 118.6 . . ?
C25 N3 C24 116.1(2) . . ?
C10 O1 C13 116.59(18) . . ?
C15 O2 C14 115.4(2) . . ?
C16 O3 C17 112.4(2) . . ?
C4 O4 C18 116.1(2) . . ?

loop_
_geom_bond_atom_site_label_1
_geom_bond_atom_site_label_2
_geom_bond_distance
_geom_bond_site_symmetry_2
_geom_bond_publ_flag
C1 C2 1.383(3) . ?
C1 C6 1.384(3) . ?
C1 C19 1.496(3) . ?
C2 C3 1.375(3) . ?
C2 H2 0.9300 . ?
C3 C4 1.374(3) . ?
C3 H3 0.9300 . ?
C4 C5 1.377(4) . ?
C4 O4 1.379(3) . ?
C5 C6 1.372(3) . ?
C5 H5 0.9300 . ?
C6 H6 0.9300 . ?
C7 C12 1.371(3) . ?
C7 C8 1.385(3) . ?
C7 C22 1.497(3) . ?
C8 C9 1.379(3) . ?
C8 H8 0.9300 . ?
C9 C10 1.380(3) . ?
C9 H9 0.9300 . ?
C10 C11 1.374(3) . ?
C10 O1 1.376(3) . ?
C11 C12 1.372(3) . ?
C11 H11 0.9300 . ?
C12 H12 0.9300 . ?
C13 O1 1.435(3) . ?
C13 C14 1.473(3) . ?
C13 H13A 0.9700 . ?
C13 H13B 0.9700 . ?
C14 O2 1.405(3) . ?
C14 H14A 0.9700 . ?
C14 H14B 0.9700 . ?
C15 O2 1.391(3) . ?
C15 C16 1.475(4) . ?
C15 H15A 0.9700 . ?
C15 H15B 0.9700 . ?
C16 O3 1.407(3) . ?
C16 H16A 0.9700 . ?
C16 H16B 0.9700 . ?
C17 O3 1.411(3) . ?
C17 C18 1.486(4) . ?
C17 H17A 0.9700 . ?
C17 H17B 0.9700 . ?
C18 O4 1.425(3) . ?
C18 H18A 0.9700 . ?
C18 H18B 0.9700 . ?
C19 N2 1.456(3) . ?
C19 H19A 0.9700 . ?
C19 H19B 0.9700 . ?
C20 O5 1.235(2) . ?
C20 N2 1.324(2) . ?
C20 C26 1.491(3) . ?
C21 O6 1.223(2) . ?
C21 N1 1.333(3) . ?
C21 C27 1.497(3) . ?
C22 N1 1.459(3) . ?
C22 H22A 0.9700 . ?
C22 H22B 0.9700 . ?
C23 C27 1.380(3) . ?
C23 C26 1.381(3) . ?
C23 H23 0.9300 . ?
C24 N3 1.336(3) . ?
C24 C27 1.386(3) . ?
C24 H24 0.9300 . ?
C25 N3 1.323(3) . ?
C25 C26 1.387(3) . ?
C25 H25 0.9300 . ?
N1 H1 0.8600 . ?
N2 H2A 0.8600 . ?

loop_
_geom_torsion_atom_site_label_1
_geom_torsion_atom_site_label_2
_geom_torsion_atom_site_label_3
_geom_torsion_atom_site_label_4
_geom_torsion
_geom_torsion_site_symmetry_1
_geom_torsion_site_symmetry_2
_geom_torsion_site_symmetry_3
_geom_torsion_site_symmetry_4
_geom_torsion_publ_flag
C6 C1 C2 C3 3.0(4) . . . . ?
C19 C1 C2 C3 -173.9(2) . . . . ?
C1 C2 C3 C4 -0.2(4) . . . . ?
C2 C3 C4 C5 -3.2(4) . . . . ?
C2 C3 C4 O4 177.6(2) . . . . ?
C3 C4 C5 C6 3.8(4) . . . . ?
O4 C4 C5 C6 -176.9(2) . . . . ?
C4 C5 C6 C1 -1.0(4) . . . . ?
C2 C1 C6 C5 -2.4(3) . . . . ?
C19 C1 C6 C5 174.5(2) . . . . ?
C12 C7 C8 C9 0.1(3) . . . . ?
C22 C7 C8 C9 179.4(2) . . . . ?
C7 C8 C9 C10 0.0(3) . . . . ?
C8 C9 C10 C11 0.0(3) . . . . ?
C8 C9 C10 O1 179.91(19) . . . . ?
O1 C10 C11 C12 -179.9(2) . . . . ?
C9 C10 C11 C12 0.0(3) . . . . ?
C8 C7 C12 C11 -0.1(3) . . . . ?
C22 C7 C12 C11 -179.4(2) . . . . ?
C10 C11 C12 C7 0.0(4) . . . . ?
O1 C13 C14 O2 65.1(3) . . . . ?
O2 C15 C16 O3 62.3(3) . . . . ?
O3 C17 C18 O4 69.7(3) . . . . ?
C2 C1 C19 N2 70.4(3) . . . . ?
C6 C1 C19 N2 -106.4(2) . . . . ?
C12 C7 C22 N1 84.2(3) . . . . ?
C8 C7 C22 N1 -95.1(2) . . . . ?
C27 C23 C26 C25 1.4(3) . . . . ?
C27 C23 C26 C20 -175.0(2) . . . . ?
N3 C25 C26 C23 1.5(4) . . . . ?
N3 C25 C26 C20 178.2(2) . . . . ?
O5 C20 C26 C23 150.4(2) . . . . ?
N2 C20 C26 C23 -30.1(3) . . . . ?
O5 C20 C26 C25 -26.0(3) . . . . ?
N2 C20 C26 C25 153.5(2) . . . . ?
C26 C23 C27 C24 -2.7(3) . . . . ?
C26 C23 C27 C21 177.51(19) . . . . ?
N3 C24 C27 C23 1.4(4) . . . . ?
N3 C24 C27 C21 -178.9(2) . . . . ?
O6 C21 C27 C23 48.9(3) . . . . ?
N1 C21 C27 C23 -129.9(2) . . . . ?
O6 C21 C27 C24 -130.8(2) . . . . ?
N1 C21 C27 C24 50.4(3) . . . . ?
O6 C21 N1 C22 -4.7(3) . . . . ?
C27 C21 N1 C22 174.05(18) . . . . ?
C7 C22 N1 C21 -80.3(3) . . . . ?
O5 C20 N2 C19 -9.1(3) . . . . ?
C26 C20 N2 C19 171.36(19) . . . . ?
C1 C19 N2 C20 -95.0(2) . . . . ?
C26 C25 N3 C24 -2.9(4) . . . . ?
C27 C24 N3 C25 1.4(4) . . . . ?
C11 C10 O1 C13 -2.0(3) . . . . ?
C9 C10 O1 C13 178.1(2) . . . . ?
C14 C13 O1 C10 -172.6(2) . . . . ?
C16 C15 O2 C14 -171.4(2) . . . . ?
C13 C14 O2 C15 147.8(2) . . . . ?
C15 C16 O3 C17 173.4(2) . . . . ?
C18 C17 O3 C16 161.0(2) . . . . ?
C3 C4 O4 C18 -14.1(4) . . . . ?
C5 C4 O4 C18 166.7(2) . . . . ?
C17 C18 O4 C4 -170.6(2) . . . . ?

loop_
_cod_related_entry_id
_cod_related_entry_database
_cod_related_entry_code
1 ChemSpider 30653216
